data_2311503
loop_
_publ_author_name
'Park, Hyunjin'
'Kim, Jineun'
'Im, Hansu'
'Kim, Tae Ho'

_publ_section_title
;
 A two-dimensional copper(I) coordination polymer based on
 1-[2-(cyclo-hexyl-sulfan-yl)eth-yl]pyridin-2(1<i>H</i>)-one.
;
_journal_issue 'Pt 11'
_journal_name_full 'Acta crystallographica. Section E, Crystallographic communications'
_journal_page_first 1782
_journal_page_last 1785
_journal_paper_doi 10.1107/S2056989017015377
_journal_volume 73
_journal_year 2017
_chemical_formula_iupac '[Cu4 I4 (C13 H19 N1 O1 S1)2]'
_chemical_formula_moiety 'C26 H38 Cu4 I4 N2 O2 S2'
_chemical_formula_sum 'C26 H38 Cu4 I4 N2 O2 S2'
_chemical_formula_weight 1236.46
_chemical_name_systematic
Poly[bis{\m~2~-1-[2-(cyclohexylsulfanyl)ethyl]pyridin-2(1<i>H</i>)-one}tetra-\m~3~-iodidotetracopper(I)]
_space_group_crystal_system monoclinic
_space_group_IT_number 4
_space_group_name_Hall 'P 2yb'
_space_group_name_H-M_alt 'P 1 21 1'
_atom_sites_solution_hydrogens geom
_audit_creation_method SHELXL-2014/7
_cell_angle_alpha 90
_cell_angle_beta 96.7540(10)
_cell_angle_gamma 90
_cell_formula_units_Z 2
_cell_length_a 8.5922(3)
_cell_length_b 9.1285(3)
_cell_length_c 21.5629(6)
_cell_measurement_reflns_used 9858
_cell_measurement_temperature 173(2)
_cell_measurement_theta_max 27.45
_cell_measurement_theta_min 2.43
_cell_volume 1679.53(9)
_computing_cell_refinement
;
SAINT (Bruker, 2014)
;
_computing_data_collection
;
APEX2 (Bruker, 2014)
;
_computing_data_reduction
;
SAINT (Bruker, 2014)
;
_computing_molecular_graphics
;
DIAMOND (Brandenburg, 2010)
;
_computing_publication_material
;
SHELXTL (Sheldrick, 2008) and publCIF (Westrip, 2010)
;
_computing_structure_refinement
;
SHELXL2014 (Sheldrick, 2015)
;
_computing_structure_solution
;
SHELXS97 (Sheldrick, 2008)
;
_diffrn_ambient_temperature 173(2)
_diffrn_measured_fraction_theta_full 0.998
_diffrn_measured_fraction_theta_max 0.994
_diffrn_measurement_device_type 'Bruker APEXII CCD'
_diffrn_measurement_method '\f and \w scans'
_diffrn_radiation_type MoK\a
_diffrn_radiation_wavelength 0.71073
_diffrn_reflns_av_R_equivalents 0.0470
_diffrn_reflns_limit_h_max 10
_diffrn_reflns_limit_h_min -11
_diffrn_reflns_limit_k_max 11
_diffrn_reflns_limit_k_min -11
_diffrn_reflns_limit_l_max 27
_diffrn_reflns_limit_l_min -27
_diffrn_reflns_number 29149
_diffrn_reflns_theta_full 25.242
_diffrn_reflns_theta_max 27.454
_diffrn_reflns_theta_min 0.951
_exptl_absorpt_coefficient_mu 6.327
_exptl_absorpt_correction_T_max 0.7456
_exptl_absorpt_correction_T_min 0.4019
_exptl_absorpt_correction_type multi-scan
_exptl_absorpt_process_details
;
(SADABS; Bruker, 2014)
;
_exptl_crystal_colour colourless
_exptl_crystal_density_diffrn 2.445
_exptl_crystal_description plate
_exptl_crystal_F_000 1168
_exptl_crystal_size_max 0.350
_exptl_crystal_size_mid 0.270
_exptl_crystal_size_min 0.030
_refine_diff_density_max 2.350
_refine_diff_density_min -0.841
_refine_ls_abs_structure_details
;
 Refined as an inversion twin.
;
_refine_ls_abs_structure_Flack 0.07(3)
_refine_ls_extinction_method none
_refine_ls_goodness_of_fit_ref 1.101
_refine_ls_hydrogen_treatment constr
_refine_ls_matrix_type full
_refine_ls_number_parameters 362
_refine_ls_number_reflns 7588
_refine_ls_number_restraints 1
_refine_ls_restrained_S_all 1.101
_refine_ls_R_factor_all 0.0323
_refine_ls_R_factor_gt 0.0313
_refine_ls_shift/su_max 0.001
_refine_ls_shift/su_mean 0.000
_refine_ls_structure_factor_coef Fsqd
_refine_ls_weighting_details 'w=1/[\s^2^(Fo^2^)+(0.0224P)^2^+3.3344P] where P=(Fo^2^+2Fc^2^)/3'
_refine_ls_weighting_scheme calc
_refine_ls_wR_factor_gt 0.0714
_refine_ls_wR_factor_ref 0.0722
_reflns_number_gt 7376
_reflns_number_total 7588
_reflns_threshold_expression 'I > 2\s(I)'
_cod_data_source_file sj5538sup1.cif
_cod_data_source_block I
_cod_original_sg_symbol_H-M 'P 21'
_cod_database_code 2311503
_shelx_space_group_comment
;
The symmetry employed for this shelxl refinement is uniquely defined
by the following loop, which should always be used as a source of
symmetry information in preference to the above space-group names.
They are only intended as comments.
;
_shelx_estimated_absorpt_t_min 0.216
_shelx_estimated_absorpt_t_max 0.833

loop_
_space_group_symop_operation_xyz
'x, y, z'
'-x, y+1/2, -z'

loop_
_atom_site_type_symbol
_atom_site_label
_atom_site_fract_x
_atom_site_fract_y
_atom_site_fract_z
_atom_site_U_iso_or_equiv
_atom_site_adp_type
_atom_site_calc_flag
_atom_site_occupancy
Cu Cu1 0.14206(13) 0.42954(11) 0.71506(5) 0.0218(2) Uani d 1
Cu Cu2 0.46250(13) 0.57157(12) 0.77959(5) 0.0208(2) Uani d 1
Cu Cu3 -0.03849(13) 0.58815(13) 0.78775(5) 0.0243(2) Uani d 1
Cu Cu4 0.66577(14) 0.42199(11) 0.71635(5) 0.0259(3) Uani d 1
I I1 0.22291(6) 0.45860(6) 0.83671(2) 0.01699(11) Uani d 1
I I2 0.38662(6) 0.51673(8) 0.65893(3) 0.01980(13) Uani d 1
I I3 -0.11520(6) 0.57738(7) 0.66655(2) 0.01633(12) Uani d 1
I I4 0.72270(6) 0.46385(6) 0.83810(2) 0.01796(12) Uani d 1
S S1 0.0444(2) 0.1958(2) 0.69520(9) 0.0164(4) Uani d 1
S S2 0.4169(2) 0.8155(2) 0.79653(9) 0.0148(4) Uani d 1
O O1 -0.0391(7) -0.1909(6) 0.8126(3) 0.0204(13) Uani d 1
O O2 0.6473(7) 1.1978(6) 0.7028(3) 0.0186(13) Uani d 1
N N1 0.0334(8) 0.0164(9) 0.8668(3) 0.0157(14) Uani d 1
N N2 0.6273(7) 0.9801(8) 0.6501(3) 0.0148(14) Uani d 1
C C1 0.1061(10) 0.2002(9) 0.5753(4) 0.0179(17) Uani d 1
H H1A -0.0086 0.2068 0.5636 0.022 Uiso calc 1
H H1B 0.1467 0.3007 0.5835 0.022 Uiso calc 1
C C2 0.1812(11) 0.1344(10) 0.5219(4) 0.0240(19) Uani d 1
H H2A 0.2965 0.1348 0.5323 0.029 Uiso calc 1
H H2B 0.1551 0.1948 0.4840 0.029 Uiso calc 1
C C3 0.1253(11) -0.0219(10) 0.5087(4) 0.0264(19) Uani d 1
H H3A 0.1808 -0.0644 0.4752 0.032 Uiso calc 1
H H3B 0.0116 -0.0217 0.4941 0.032 Uiso calc 1
C C4 0.1567(11) -0.1158(10) 0.5679(4) 0.0230(19) Uani d 1
H H4A 0.1128 -0.2151 0.5594 0.028 Uiso calc 1
H H4B 0.2712 -0.1257 0.5794 0.028 Uiso calc 1
C C5 0.0835(10) -0.0479(9) 0.6222(4) 0.0197(17) Uani d 1
H H5A -0.0321 -0.0486 0.6126 0.024 Uiso calc 1
H H5B 0.1115 -0.1074 0.6602 0.024 Uiso calc 1
C C6 0.1398(9) 0.1084(8) 0.6341(3) 0.0128(15) Uani d 1
H H6 0.2555 0.1072 0.6470 0.015 Uiso calc 1
C C7 0.1085(9) 0.0872(10) 0.7639(4) 0.0168(15) Uani d 1
H H7A 0.1198 -0.0167 0.7520 0.020 Uiso calc 1
H H7B 0.2115 0.1227 0.7836 0.020 Uiso calc 1
C C8 -0.0127(10) 0.1007(9) 0.8096(4) 0.0178(16) Uani d 1
H H8A -0.0249 0.2051 0.8205 0.021 Uiso calc 1
H H8B -0.1151 0.0648 0.7896 0.021 Uiso calc 1
C C9 0.0908(10) 0.0879(10) 0.9203(4) 0.0204(17) Uani d 1
H H9 0.1047 0.1911 0.9199 0.024 Uiso calc 1
C C10 0.1273(11) 0.0125(11) 0.9735(4) 0.026(2) Uani d 1
H H10 0.1665 0.0632 1.0106 0.031 Uiso calc 1
C C11 0.1087(11) -0.1392(10) 0.9752(4) 0.026(2) Uani d 1
H H11 0.1344 -0.1920 1.0130 0.031 Uiso calc 1
C C12 0.0525(10) -0.2107(9) 0.9212(4) 0.0213(19) Uani d 1
H H12 0.0394 -0.3140 0.9221 0.026 Uiso calc 1
C C13 0.0133(10) -0.1352(9) 0.8641(4) 0.0171(17) Uani d 1
C C14 0.5272(11) 0.8042(9) 0.9183(4) 0.0205(18) Uani d 1
H H14A 0.5473 0.6987 0.9122 0.025 Uiso calc 1
H H14B 0.4164 0.8157 0.9258 0.025 Uiso calc 1
C C15 0.6351(11) 0.8607(10) 0.9755(4) 0.025(2) Uani d 1
H H15A 0.6108 0.8087 1.0135 0.030 Uiso calc 1
H H15B 0.7458 0.8407 0.9699 0.030 Uiso calc 1
C C16 0.6116(12) 1.0253(10) 0.9833(4) 0.025(2) Uani d 1
H H16A 0.5038 1.0435 0.9934 0.030 Uiso calc 1
H H16B 0.6855 1.0611 1.0188 0.030 Uiso calc 1
C C17 0.6371(11) 1.1094(10) 0.9256(4) 0.0240(19) Uani d 1
H H17A 0.7483 1.1007 0.9183 0.029 Uiso calc 1
H H17B 0.6146 1.2143 0.9320 0.029 Uiso calc 1
C C18 0.5324(12) 1.0535(9) 0.8678(4) 0.023(2) Uani d 1
H H18A 0.4211 1.0728 0.8728 0.028 Uiso calc 1
H H18B 0.5579 1.1067 0.8303 0.028 Uiso calc 1
C C19 0.5564(10) 0.8896(9) 0.8591(4) 0.0174(17) Uani d 1
H H19 0.6658 0.8711 0.8495 0.021 Uiso calc 1
C C20 0.4537(9) 0.9200(9) 0.7285(4) 0.0182(17) Uani d 1
H H20A 0.3767 0.8904 0.6930 0.022 Uiso calc 1
H H20B 0.4361 1.0250 0.7368 0.022 Uiso calc 1
C C21 0.6182(9) 0.9018(9) 0.7097(4) 0.0150(16) Uani d 1
H H21A 0.6964 0.9424 0.7426 0.018 Uiso calc 1
H H21B 0.6414 0.7966 0.7046 0.018 Uiso calc 1
C C22 0.6172(10) 0.9017(10) 0.5954(4) 0.0208(18) Uani d 1
H H22 0.6056 0.7983 0.5967 0.025 Uiso calc 1
C C23 0.6234(10) 0.9677(11) 0.5402(4) 0.0247(19) Uani d 1
H H23 0.6164 0.9119 0.5028 0.030 Uiso calc 1
C C24 0.6405(10) 1.1220(10) 0.5384(4) 0.024(2) Uani d 1
H H24 0.6450 1.1701 0.4996 0.029 Uiso calc 1
C C25 0.6506(10) 1.2014(10) 0.5922(4) 0.0204(18) Uani d 1
H H25 0.6641 1.3046 0.5905 0.024 Uiso calc 1
C C26 0.6411(9) 1.1320(9) 0.6513(4) 0.0161(17) Uani d 1

loop_
_atom_site_aniso_label
_atom_site_aniso_U_11
_atom_site_aniso_U_22
_atom_site_aniso_U_33
_atom_site_aniso_U_12
_atom_site_aniso_U_13
_atom_site_aniso_U_23
Cu1 0.0283(6) 0.0185(5) 0.0189(5) 0.0022(4) 0.0032(4) -0.0009(4)
Cu2 0.0242(6) 0.0175(5) 0.0204(5) 0.0019(5) 0.0022(4) 0.0004(4)
Cu3 0.0324(6) 0.0188(5) 0.0213(6) 0.0011(5) 0.0015(5) -0.0030(5)
Cu4 0.0350(7) 0.0201(5) 0.0231(6) -0.0005(5) 0.0051(5) -0.0035(4)
I1 0.0184(2) 0.0185(2) 0.0138(2) -0.0043(2) 0.00072(19) 0.0002(2)
I2 0.0172(3) 0.0261(2) 0.0159(3) -0.0023(2) 0.0014(2) -0.0020(2)
I3 0.0174(3) 0.0159(2) 0.0156(2) 0.0027(2) 0.0016(2) 0.0016(2)
I4 0.0189(2) 0.0196(2) 0.0154(2) 0.0012(2) 0.00160(19) 0.0013(2)
S1 0.0189(10) 0.0158(9) 0.0146(10) 0.0038(8) 0.0018(8) 0.0016(7)
S2 0.0158(10) 0.0137(8) 0.0148(10) 0.0001(7) 0.0010(8) 0.0008(7)
O1 0.032(4) 0.014(3) 0.014(3) -0.003(2) -0.003(3) -0.004(2)
O2 0.019(3) 0.016(3) 0.021(3) -0.002(2) 0.005(2) -0.001(3)
N1 0.019(3) 0.015(3) 0.013(3) 0.002(3) 0.004(3) 0.000(3)
N2 0.011(3) 0.017(4) 0.016(3) 0.000(3) 0.000(2) -0.002(3)
C1 0.023(4) 0.017(4) 0.012(4) 0.001(3) -0.002(3) 0.005(3)
C2 0.024(5) 0.028(5) 0.020(5) -0.002(4) 0.003(4) 0.001(4)
C3 0.033(5) 0.026(5) 0.019(4) 0.001(4) 0.001(4) -0.003(4)
C4 0.030(5) 0.018(4) 0.020(5) 0.001(4) -0.001(4) -0.005(3)
C5 0.025(4) 0.015(4) 0.018(4) -0.005(4) -0.001(3) -0.001(3)
C6 0.017(4) 0.012(4) 0.009(4) 0.005(3) 0.000(3) 0.001(3)
C7 0.016(4) 0.019(4) 0.016(4) 0.005(3) 0.002(3) 0.002(3)
C8 0.020(4) 0.014(4) 0.019(4) 0.000(3) 0.003(3) 0.004(3)
C9 0.026(5) 0.021(4) 0.016(4) -0.004(4) 0.008(3) 0.000(4)
C10 0.032(5) 0.034(5) 0.011(4) -0.002(5) -0.002(4) -0.003(4)
C11 0.030(5) 0.031(5) 0.018(5) 0.011(4) 0.004(4) 0.008(4)
C12 0.027(5) 0.015(4) 0.022(5) -0.001(3) 0.005(4) 0.002(3)
C13 0.015(4) 0.014(4) 0.023(5) -0.001(3) 0.006(3) 0.002(3)
C14 0.028(5) 0.016(4) 0.017(4) 0.001(3) 0.001(4) -0.002(3)
C15 0.030(5) 0.025(4) 0.017(5) 0.004(4) -0.006(4) 0.003(4)
C16 0.030(5) 0.025(4) 0.020(5) -0.009(4) 0.001(4) -0.008(4)
C17 0.030(5) 0.024(4) 0.016(4) 0.000(4) -0.001(4) -0.002(3)
C18 0.036(6) 0.017(5) 0.013(4) 0.000(3) -0.006(4) 0.002(3)
C19 0.015(4) 0.021(4) 0.017(4) -0.004(3) 0.005(3) -0.002(3)
C20 0.018(4) 0.018(4) 0.019(4) -0.001(3) 0.001(3) 0.006(3)
C21 0.015(4) 0.016(4) 0.013(4) 0.000(3) -0.002(3) 0.004(3)
C22 0.019(4) 0.021(4) 0.022(5) -0.002(4) 0.001(4) -0.006(4)
C23 0.022(4) 0.034(5) 0.019(4) 0.004(4) 0.006(3) -0.004(4)
C24 0.027(5) 0.030(5) 0.015(4) -0.010(4) 0.003(4) 0.005(4)
C25 0.018(4) 0.020(4) 0.022(5) 0.000(3) -0.001(4) 0.006(4)
C26 0.009(4) 0.020(4) 0.019(4) 0.001(3) 0.004(3) 0.000(3)

loop_
_atom_type_symbol
_atom_type_description
_atom_type_scat_dispersion_real
_atom_type_scat_dispersion_imag
_atom_type_scat_source
C C 0.0033 0.0016 'International Tables Vol C Tables 4.2.6.8 and 6.1.1.4'
H H 0.0000 0.0000 'International Tables Vol C Tables 4.2.6.8 and 6.1.1.4'
N N 0.0061 0.0033 'International Tables Vol C Tables 4.2.6.8 and 6.1.1.4'
O O 0.0106 0.0060 'International Tables Vol C Tables 4.2.6.8 and 6.1.1.4'
S S 0.1246 0.1234 'International Tables Vol C Tables 4.2.6.8 and 6.1.1.4'
Cu Cu 0.3201 1.2651 'International Tables Vol C Tables 4.2.6.8 and 6.1.1.4'
I I -0.4742 1.8119 'International Tables Vol C Tables 4.2.6.8 and 6.1.1.4'

loop_
_geom_angle_atom_site_label_1
_geom_angle_atom_site_label_2
_geom_angle_atom_site_label_3
_geom_angle_site_symmetry_1
_geom_angle_site_symmetry_3
_geom_angle
S1 Cu1 I1 . . 108.85(6)
S1 Cu1 I2 . . 118.63(7)
I1 Cu1 I2 . . 106.91(4)
S1 Cu1 I3 . . 97.29(7)
I1 Cu1 I3 . . 116.26(4)
I2 Cu1 I3 . . 109.18(4)
S1 Cu1 Cu3 . . 112.03(7)
I1 Cu1 Cu3 . . 58.75(3)
I2 Cu1 Cu3 . . 129.07(5)
I3 Cu1 Cu3 . . 57.62(3)
S2 Cu2 I4 . . 115.97(7)
S2 Cu2 I2 . . 108.17(7)
I4 Cu2 I2 . . 119.84(4)
S2 Cu2 Cu4 . . 134.49(7)
I4 Cu2 Cu4 . . 59.34(4)
I2 Cu2 Cu4 . . 60.66(4)
S2 Cu2 I1 . . 98.23(6)
I4 Cu2 I1 . . 106.68(4)
I2 Cu2 I1 . . 105.09(4)
Cu4 Cu2 I1 . . 127.12(5)
O1 Cu3 I3 1_565 . 106.53(17)
O1 Cu3 I1 1_565 . 110.92(18)
I3 Cu3 I1 . . 118.90(4)
O1 Cu3 I4 1_565 1_455 106.23(18)
I3 Cu3 I4 . 1_455 105.84(4)
I1 Cu3 I4 . 1_455 107.65(4)
O1 Cu3 Cu1 1_565 . 132.47(18)
I3 Cu3 Cu1 . . 60.23(3)
I1 Cu3 Cu1 . . 58.78(3)
I4 Cu3 Cu1 1_455 . 121.23(5)
O2 Cu4 I4 1_545 . 106.57(17)
O2 Cu4 I3 1_545 1_655 120.84(17)
I4 Cu4 I3 . 1_655 105.37(4)
O2 Cu4 Cu2 1_545 . 121.72(17)
I4 Cu4 Cu2 . . 58.77(3)
I3 Cu4 Cu2 1_655 . 117.37(5)
O2 Cu4 I2 1_545 . 101.65(17)
I4 Cu4 I2 . . 117.31(4)
I3 Cu4 I2 1_655 . 105.88(4)
Cu2 Cu4 I2 . . 58.69(4)
Cu3 I1 Cu1 . . 62.47(3)
Cu3 I1 Cu2 . . 107.56(4)
Cu1 I1 Cu2 . . 73.38(4)
Cu2 I2 Cu1 . . 74.17(4)
Cu2 I2 Cu4 . . 60.65(3)
Cu1 I2 Cu4 . . 113.57(4)
Cu3 I3 Cu4 . 1_455 74.12(4)
Cu3 I3 Cu1 . . 62.16(4)
Cu4 I3 Cu1 1_455 . 99.33(4)
Cu2 I4 Cu4 . . 61.89(4)
Cu2 I4 Cu3 . 1_655 107.19(4)
Cu4 I4 Cu3 . 1_655 73.74(4)
C7 S1 C6 . . 103.4(4)
C7 S1 Cu1 . . 106.5(3)
C6 S1 Cu1 . . 110.8(3)
C20 S2 C19 . . 104.0(4)
C20 S2 Cu2 . . 109.5(3)
C19 S2 Cu2 . . 111.5(3)
C13 O1 Cu3 . 1_545 127.4(5)
C26 O2 Cu4 . 1_565 126.2(5)
C9 N1 C13 . . 122.6(8)
C9 N1 C8 . . 119.6(8)
C13 N1 C8 . . 117.8(7)
C22 N2 C26 . . 122.1(7)
C22 N2 C21 . . 119.3(7)
C26 N2 C21 . . 118.6(7)
C2 C1 C6 . . 111.1(7)
C2 C1 H1A . . 109.4
C6 C1 H1A . . 109.4
C2 C1 H1B . . 109.4
C6 C1 H1B . . 109.4
H1A C1 H1B . . 108.0
C1 C2 C3 . . 111.3(7)
C1 C2 H2A . . 109.4
C3 C2 H2A . . 109.4
C1 C2 H2B . . 109.4
C3 C2 H2B . . 109.4
H2A C2 H2B . . 108.0
C2 C3 C4 . . 110.3(7)
C2 C3 H3A . . 109.6
C4 C3 H3A . . 109.6
C2 C3 H3B . . 109.6
C4 C3 H3B . . 109.6
H3A C3 H3B . . 108.1
C5 C4 C3 . . 111.3(7)
C5 C4 H4A . . 109.4
C3 C4 H4A . . 109.4
C5 C4 H4B . . 109.4
C3 C4 H4B . . 109.4
H4A C4 H4B . . 108.0
C6 C5 C4 . . 111.1(7)
C6 C5 H5A . . 109.4
C4 C5 H5A . . 109.4
C6 C5 H5B . . 109.4
C4 C5 H5B . . 109.4
H5A C5 H5B . . 108.0
C5 C6 C1 . . 110.5(7)
C5 C6 S1 . . 112.0(6)
C1 C6 S1 . . 107.7(5)
C5 C6 H6 . . 108.8
C1 C6 H6 . . 108.8
S1 C6 H6 . . 108.8
C8 C7 S1 . . 108.7(5)
C8 C7 H7A . . 110.0
S1 C7 H7A . . 110.0
C8 C7 H7B . . 110.0
S1 C7 H7B . . 110.0
H7A C7 H7B . . 108.3
N1 C8 C7 . . 111.4(6)
N1 C8 H8A . . 109.4
C7 C8 H8A . . 109.4
N1 C8 H8B . . 109.4
C7 C8 H8B . . 109.4
H8A C8 H8B . . 108.0
C10 C9 N1 . . 120.1(9)
C10 C9 H9 . . 119.9
N1 C9 H9 . . 119.9
C9 C10 C11 . . 121.0(9)
C9 C10 H10 . . 119.5
C11 C10 H10 . . 119.5
C12 C11 C10 . . 118.7(9)
C12 C11 H11 . . 120.7
C10 C11 H11 . . 120.7
C11 C12 C13 . . 122.0(8)
C11 C12 H12 . . 119.0
C13 C12 H12 . . 119.0
O1 C13 N1 . . 117.8(8)
O1 C13 C12 . . 126.5(7)
N1 C13 C12 . . 115.6(8)
C19 C14 C15 . . 110.6(7)
C19 C14 H14A . . 109.5
C15 C14 H14A . . 109.5
C19 C14 H14B . . 109.5
C15 C14 H14B . . 109.5
H14A C14 H14B . . 108.1
C16 C15 C14 . . 110.0(8)
C16 C15 H15A . . 109.7
C14 C15 H15A . . 109.7
C16 C15 H15B . . 109.7
C14 C15 H15B . . 109.7
H15A C15 H15B . . 108.2
C17 C16 C15 . . 112.1(8)
C17 C16 H16A . . 109.2
C15 C16 H16A . . 109.2
C17 C16 H16B . . 109.2
C15 C16 H16B . . 109.2
H16A C16 H16B . . 107.9
C16 C17 C18 . . 112.0(8)
C16 C17 H17A . . 109.2
C18 C17 H17A . . 109.2
C16 C17 H17B . . 109.2
C18 C17 H17B . . 109.2
H17A C17 H17B . . 107.9
C19 C18 C17 . . 110.5(8)
C19 C18 H18A . . 109.5
C17 C18 H18A . . 109.5
C19 C18 H18B . . 109.5
C17 C18 H18B . . 109.5
H18A C18 H18B . . 108.1
C18 C19 C14 . . 110.9(7)
C18 C19 S2 . . 111.6(7)
C14 C19 S2 . . 105.6(6)
C18 C19 H19 . . 109.6
C14 C19 H19 . . 109.6
S2 C19 H19 . . 109.6
C21 C20 S2 . . 114.5(6)
C21 C20 H20A . . 108.6
S2 C20 H20A . . 108.6
C21 C20 H20B . . 108.6
S2 C20 H20B . . 108.6
H20A C20 H20B . . 107.6
N2 C21 C20 . . 108.9(6)
N2 C21 H21A . . 109.9
C20 C21 H21A . . 109.9
N2 C21 H21B . . 109.9
C20 C21 H21B . . 109.9
H21A C21 H21B . . 108.3
C23 C22 N2 . . 121.5(9)
C23 C22 H22 . . 119.2
N2 C22 H22 . . 119.2
C22 C23 C24 . . 119.1(9)
C22 C23 H23 . . 120.4
C24 C23 H23 . . 120.4
C25 C24 C23 . . 120.1(8)
C25 C24 H24 . . 120.0
C23 C24 H24 . . 120.0
C24 C25 C26 . . 121.2(8)
C24 C25 H25 . . 119.4
C26 C25 H25 . . 119.4
O2 C26 N2 . . 119.0(7)
O2 C26 C25 . . 125.0(8)
N2 C26 C25 . . 116.0(7)

loop_
_geom_bond_atom_site_label_1
_geom_bond_atom_site_label_2
_geom_bond_site_symmetry_2
_geom_bond_distance
_geom_bond_publ_flag
Cu1 S1 . 2.314(2) y
Cu1 I1 . 2.6467(12) y
Cu1 I2 . 2.6669(12) y
Cu1 I3 . 2.6939(12) y
Cu1 Cu3 . 2.7444(14) y
Cu2 S2 . 2.297(2) y
Cu2 I4 . 2.6256(12) y
Cu2 I2 . 2.6544(12) y
Cu2 Cu4 . 2.7082(15) y
Cu2 I1 . 2.7230(12) y
Cu3 O1 1_565 2.087(6) y
Cu3 I3 . 2.6210(12) y
Cu3 I1 . 2.6458(12) y
Cu3 I4 1_455 2.6833(12) y
Cu4 O2 1_545 2.071(6) y
Cu4 I4 . 2.6412(13) y
Cu4 I3 1_655 2.6800(13) y
Cu4 I2 . 2.7084(13) y
I3 Cu4 1_455 2.6800(13) ?
I4 Cu3 1_655 2.6834(12) ?
S1 C7 . 1.814(8) ?
S1 C6 . 1.816(8) ?
S2 C20 . 1.808(8) ?
S2 C19 . 1.826(9) ?
O1 C13 . 1.256(10) ?
O1 Cu3 1_545 2.087(6) ?
O2 C26 . 1.259(10) ?
O2 Cu4 1_565 2.071(6) ?
N1 C9 . 1.367(11) ?
N1 C13 . 1.395(11) ?
N1 C8 . 1.467(10) ?
N2 C22 . 1.374(11) ?
N2 C26 . 1.391(11) ?
N2 C21 . 1.481(10) ?
C1 C2 . 1.509(12) ?
C1 C6 . 1.520(10) ?
C1 H1A . 0.9900 ?
C1 H1B . 0.9900 ?
C2 C3 . 1.522(13) ?
C2 H2A . 0.9900 ?
C2 H2B . 0.9900 ?
C3 C4 . 1.535(12) ?
C3 H3A . 0.9900 ?
C3 H3B . 0.9900 ?
C4 C5 . 1.524(11) ?
C4 H4A . 0.9900 ?
C4 H4B . 0.9900 ?
C5 C6 . 1.519(11) ?
C5 H5A . 0.9900 ?
C5 H5B . 0.9900 ?
C6 H6 . 1.0000 ?
C7 C8 . 1.520(10) ?
C7 H7A . 0.9900 ?
C7 H7B . 0.9900 ?
C8 H8A . 0.9900 ?
C8 H8B . 0.9900 ?
C9 C10 . 1.343(12) ?
C9 H9 . 0.9500 ?
C10 C11 . 1.395(14) ?
C10 H10 . 0.9500 ?
C11 C12 . 1.374(13) ?
C11 H11 . 0.9500 ?
C12 C13 . 1.415(12) ?
C12 H12 . 0.9500 ?
C14 C19 . 1.541(11) ?
C14 C15 . 1.541(12) ?
C14 H14A . 0.9900 ?
C14 H14B . 0.9900 ?
C15 C16 . 1.528(13) ?
C15 H15A . 0.9900 ?
C15 H15B . 0.9900 ?
C16 C17 . 1.500(12) ?
C16 H16A . 0.9900 ?
C16 H16B . 0.9900 ?
C17 C18 . 1.535(12) ?
C17 H17A . 0.9900 ?
C17 H17B . 0.9900 ?
C18 C19 . 1.525(11) ?
C18 H18A . 0.9900 ?
C18 H18B . 0.9900 ?
C19 H19 . 1.0000 ?
C20 C21 . 1.525(11) ?
C20 H20A . 0.9900 ?
C20 H20B . 0.9900 ?
C21 H21A . 0.9900 ?
C21 H21B . 0.9900 ?
C22 C23 . 1.341(12) ?
C22 H22 . 0.9500 ?
C23 C24 . 1.417(15) ?
C23 H23 . 0.9500 ?
C24 C25 . 1.362(13) ?
C24 H24 . 0.9500 ?
C25 C26 . 1.433(12) ?
C25 H25 . 0.9500 ?

loop_
_geom_hbond_atom_site_label_D
_geom_hbond_atom_site_label_H
_geom_hbond_atom_site_label_A
_geom_hbond_site_symmetry_A
_geom_hbond_distance_DH
_geom_hbond_distance_HA
_geom_hbond_distance_DA
_geom_hbond_angle_DHA
C8 H8A I4 1_455 0.99 3.26 4.107(8) 144.7
C12 H12 I1 1_545 0.95 3.30 3.899(8) 123.2
C21 H21B I3 1_655 0.99 3.08 3.923(8) 144.4
C5 H5A Cg1 1_445 0.99 3.00 3.948(9) 162.0

loop_
_geom_torsion_atom_site_label_1
_geom_torsion_atom_site_label_2
_geom_torsion_atom_site_label_3
_geom_torsion_atom_site_label_4
_geom_torsion_site_symmetry_1
_geom_torsion
C6 C1 C2 C3 . 57.6(10)
C1 C2 C3 C4 . -56.0(10)
C2 C3 C4 C5 . 54.9(10)
C3 C4 C5 C6 . -55.4(10)
C4 C5 C6 C1 . 56.1(9)
C4 C5 C6 S1 . 176.2(6)
C2 C1 C6 C5 . -57.2(9)
C2 C1 C6 S1 . -179.8(6)
C7 S1 C6 C5 . 63.5(6)
Cu1 S1 C6 C5 . 177.3(5)
C7 S1 C6 C1 . -174.7(6)
Cu1 S1 C6 C1 . -60.9(6)
C6 S1 C7 C8 . -154.7(6)
Cu1 S1 C7 C8 . 88.4(6)
C9 N1 C8 C7 . 104.3(8)
C13 N1 C8 C7 . -77.0(9)
S1 C7 C8 N1 . -179.3(6)
C13 N1 C9 C10 . -1.3(13)
C8 N1 C9 C10 . 177.3(8)
N1 C9 C10 C11 . 0.4(14)
C9 C10 C11 C12 . 0.2(15)
C10 C11 C12 C13 . 0.1(14)
Cu3 O1 C13 N1 1_545 165.9(5)
Cu3 O1 C13 C12 1_545 -15.3(13)
C9 N1 C13 O1 . -179.5(7)
C8 N1 C13 O1 . 1.9(11)
C9 N1 C13 C12 . 1.6(12)
C8 N1 C13 C12 . -177.1(7)
C11 C12 C13 O1 . -179.8(9)
C11 C12 C13 N1 . -0.9(13)
C19 C14 C15 C16 . 56.2(10)
C14 C15 C16 C17 . -55.8(11)
C15 C16 C17 C18 . 55.6(11)
C16 C17 C18 C19 . -55.2(11)
C17 C18 C19 C14 . 55.8(10)
C17 C18 C19 S2 . 173.2(6)
C15 C14 C19 C18 . -57.1(10)
C15 C14 C19 S2 . -178.1(6)
C20 S2 C19 C18 . 58.8(7)
Cu2 S2 C19 C18 . 176.7(6)
C20 S2 C19 C14 . 179.3(5)
Cu2 S2 C19 C14 . -62.8(6)
C19 S2 C20 C21 . 62.3(7)
Cu2 S2 C20 C21 . -57.0(6)
C22 N2 C21 C20 . -101.2(8)
C26 N2 C21 C20 . 76.9(8)
S2 C20 C21 N2 . 174.1(5)
C26 N2 C22 C23 . 1.4(12)
C21 N2 C22 C23 . 179.4(8)
N2 C22 C23 C24 . -0.1(13)
C22 C23 C24 C25 . 0.0(13)
C23 C24 C25 C26 . -1.2(13)
Cu4 O2 C26 N2 1_565 -179.4(5)
Cu4 O2 C26 C25 1_565 1.9(12)
C22 N2 C26 O2 . 178.8(7)
C21 N2 C26 O2 . 0.8(10)
C22 N2 C26 C25 . -2.4(11)
C21 N2 C26 C25 . 179.6(7)
C24 C25 C26 O2 . -179.0(8)
C24 C25 C26 N2 . 2.3(12)
